data_7123144
loop_
_publ_author_name
'Tang, Fan'
'Ma, Peng-Ju'
'Yao, Yun'
'Xu, Yan-Jun'
'Lu, Chong-Dao'

_publ_section_title
;
 Divergent synthesis of polysubstituted cyclopropanes and \b-silyoxy
 imidates via switchable additions of N-tert-butanesulfinylimidates to
 acylsilanes
;
_journal_name_full 'Chemical Communications'
_journal_paper_doi 10.1039/C9CC00963A
_journal_year 2019
_chemical_absolute_configuration syn
_chemical_formula_moiety 'C21 H37 N O3 S Si, H2 O'
_chemical_formula_sum 'C21 H39 N O4 S Si'
_chemical_formula_weight 429.68
_space_group_crystal_system monoclinic
_space_group_IT_number 4
_space_group_name_Hall 'P 2yb'
_space_group_name_H-M_alt 'P 1 21 1'
_symmetry_space_group_name_Hall 'P 2yb'
_symmetry_space_group_name_H-M 'P 1 21 1'
_atom_sites_solution_hydrogens mixed
_atom_sites_solution_primary dual
_audit_creation_date 2018-02-23
_audit_creation_method
;
Olex2 1.2
(compiled 2017.08.10 svn.r3458 for OlexSys, GUI svn.r5381)
;
_audit_update_record
;
2019-01-21 deposited with the CCDC.    2019-03-04 downloaded from the CCDC.
;
_cell_angle_alpha 90
_cell_angle_beta 92.113(3)
_cell_angle_gamma 90
_cell_formula_units_Z 2
_cell_length_a 13.2420(5)
_cell_length_b 6.4724(3)
_cell_length_c 14.3242(5)
_cell_measurement_reflns_used 5986
_cell_measurement_temperature 100.01(10)
_cell_measurement_theta_max 73.6860
_cell_measurement_theta_min 3.0160
_cell_volume 1226.86(8)
_computing_cell_refinement 'CrysAlisPro 1.171.38.43f (Rigaku OD, 2015)'
_computing_data_collection 'CrysAlisPro 1.171.38.43f (Rigaku OD, 2015)'
_computing_data_reduction 'CrysAlisPro 1.171.38.43f (Rigaku OD, 2015)'
_computing_molecular_graphics 'Olex2 (Dolomanov et al., 2009)'
_computing_publication_material 'Olex2 (Dolomanov et al., 2009)'
_computing_structure_refinement 'ShelXL (Sheldrick, 2015)'
_computing_structure_solution 'ShelXT (Sheldrick, 2015)'
_diffrn_ambient_environment N~2~
_diffrn_ambient_temperature 100.01(10)
_diffrn_detector 'CCD plate'
_diffrn_detector_area_resol_mean 5.2684
_diffrn_detector_type AtlasS2
_diffrn_measured_fraction_theta_full 1.000
_diffrn_measured_fraction_theta_max 0.984
_diffrn_measurement_details
;
List of Runs (angles in degrees, time in seconds):

  # Type    Start    End  Width  t~exp~   \w     \q     \k     \f   Frames
#--------------------------------------------------------------------------
  1  \w     71.00  97.00   1.00    1.00    --   40.73-125.00-180.00   26
  2  \w     50.00  95.00   1.00    1.00    --  107.58 -95.00 -60.00   45
  3  \w     36.00 103.00   1.00    1.00    --  107.58 -61.00-180.00   67
  4  \w     74.00 174.00   1.00    1.00    --  107.58  15.00-120.00  100
  5  \w     87.00 175.00   1.00    1.00    --  107.58  45.00 120.00   88
  6  \w     34.00 131.00   1.00    1.00    --  107.58 -30.00-150.00   97
  7  \w    -82.00 -57.00   1.00    1.00    --  -40.73-150.00 -11.00   25
  8  \w   -115.00 -20.00   1.00    1.00    --  -40.73 -38.00 -90.00   95
  9  \w   -109.00 -20.00   1.00    1.00    --  -40.73 -38.00   0.00   89
 10  \w    -35.00 -10.00   1.00    1.00    --  -41.23 125.00 150.00   25
 11  \w    -70.00 -44.00   1.00    1.00    --  -41.23 -77.00-150.00   26
 12  \w    -61.00  29.00   1.00    1.00    --  -41.23  38.00 -30.00   90
 13  \w     10.00  67.00   1.00    1.00    --   41.23  77.00-120.00   57
 14  \w     17.00  54.00   1.00    1.00    --   41.23  38.00 -30.00   37
 15  \w     75.00 101.00   1.00    1.00    --  107.58  77.00-150.00   26
 16  \w     80.00 106.00   1.00    1.00    --  107.58  61.00 -90.00   26
 17  \w    150.00 176.00   1.00    1.00    --  107.58  45.00 -30.00   26
 18  \w     78.00 104.00   1.00    1.00    --  107.58  61.00-180.00   26
 19  \w     78.00 104.00   1.00    1.00    --  107.58  61.00 -60.00   26
 20  \w     85.00 111.00   1.00    1.00    --  107.58  45.00 -90.00   26
 21  \w     75.00 100.00   1.00    1.00    --  107.58  77.00-120.00   25
 22  \w    108.00 133.00   1.00    1.00    --  107.58 -45.00 -30.00   25
 23  \w     75.00 101.00   1.00    1.00    --  107.58  77.00 -60.00   26
 24  \w     82.00 108.00   1.00    1.00    --  107.58  45.00 -60.00   26
 25  \w     79.00 104.00   1.00    1.00    --  107.58  61.00-150.00   25
 26  \w     75.00 101.00   1.00    1.00    --  107.58  77.00 -90.00   26
 27  \w     76.00 102.00   1.00    1.00    --  107.58  77.00-180.00   26
 28  \w     80.00 106.00   1.00    1.00    --  107.58  61.00 -30.00   26
 29  \w     82.00 108.00   1.00    1.00    --  107.58  45.00-150.00   26
 30  \w     78.00 104.00   1.00    1.00    --  107.58  61.00-120.00   26
 31  \w     86.00 112.00   1.00    1.00    --  107.58  45.00-120.00   26
 32  \w     35.00 104.00   1.00    1.00    --  107.58 -45.00 -30.00   69
 33  \w     83.00 108.00   1.00    1.00    --  107.58  30.00-150.00   25
;
_diffrn_measurement_device 'four-circle diffractometer'
_diffrn_measurement_device_type 'SuperNova, Dual, Cu at zero, AtlasS2'
_diffrn_measurement_method '\w scans'
_diffrn_orient_matrix_type 'CrysAlisPro convention (1999,Acta A55,543-557)'
_diffrn_orient_matrix_UB_11 0.0196543000
_diffrn_orient_matrix_UB_12 -0.0092513000
_diffrn_orient_matrix_UB_13 -0.1052701000
_diffrn_orient_matrix_UB_21 -0.1110617000
_diffrn_orient_matrix_UB_22 -0.0614092000
_diffrn_orient_matrix_UB_23 -0.0203366000
_diffrn_orient_matrix_UB_31 -0.0287752000
_diffrn_orient_matrix_UB_32 0.2297651000
_diffrn_orient_matrix_UB_33 -0.0095977000
_diffrn_radiation_monochromator mirror
_diffrn_radiation_probe x-ray
_diffrn_radiation_type CuK\a
_diffrn_radiation_wavelength 1.54184
_diffrn_reflns_av_R_equivalents 0.0439
_diffrn_reflns_av_unetI/netI 0.0498
_diffrn_reflns_Laue_measured_fraction_full 1.000
_diffrn_reflns_Laue_measured_fraction_max 0.984
_diffrn_reflns_limit_h_max 16
_diffrn_reflns_limit_h_min -16
_diffrn_reflns_limit_k_max 7
_diffrn_reflns_limit_k_min -7
_diffrn_reflns_limit_l_max 17
_diffrn_reflns_limit_l_min -17
_diffrn_reflns_number 9985
_diffrn_reflns_point_group_measured_fraction_full 0.952
_diffrn_reflns_point_group_measured_fraction_max 0.929
_diffrn_reflns_theta_full 67.684
_diffrn_reflns_theta_max 73.924
_diffrn_reflns_theta_min 3.087
_diffrn_source 'micro-focus sealed X-ray tube'
_diffrn_source_type 'SuperNova (Cu) X-ray Source'
_exptl_absorpt_coefficient_mu 1.833
_exptl_absorpt_correction_T_max 1.00000
_exptl_absorpt_correction_T_min 0.56533
_exptl_absorpt_correction_type multi-scan
_exptl_absorpt_process_details
;
CrysAlisPro 1.171.38.43f (Rigaku Oxford Diffraction, 2015)
Empirical absorption correction using spherical harmonics,
 implemented in SCALE3 ABSPACK scaling algorithm.
;
_exptl_crystal_colour colourless
_exptl_crystal_colour_primary colourless
_exptl_crystal_density_diffrn 1.163
_exptl_crystal_description block
_exptl_crystal_F_000 468
_exptl_crystal_size_max 0.14
_exptl_crystal_size_mid 0.13
_exptl_crystal_size_min 0.12
_refine_diff_density_max 0.963
_refine_diff_density_min -0.486
_refine_diff_density_rms 0.092
_refine_ls_abs_structure_details
;
 Flack x determined using 1793 quotients [(I+)-(I-)]/[(I+)+(I-)]
 (Parsons, Flack and Wagner, Acta Cryst. B69 (2013) 249-259).
;
_refine_ls_abs_structure_Flack 0.027(16)
_refine_ls_extinction_method none
_refine_ls_goodness_of_fit_ref 1.027
_refine_ls_hydrogen_treatment constr
_refine_ls_matrix_type full
_refine_ls_number_parameters 266
_refine_ls_number_reflns 4600
_refine_ls_number_restraints 1
_refine_ls_restrained_S_all 1.027
_refine_ls_R_factor_all 0.0634
_refine_ls_R_factor_gt 0.0625
_refine_ls_shift/su_max 0.000
_refine_ls_shift/su_mean 0.000
_refine_ls_structure_factor_coef Fsqd
_refine_ls_weighting_details 'w=1/[\s^2^(Fo^2^)+(0.0583P)^2^+5.0391P] where P=(Fo^2^+2Fc^2^)/3'
_refine_ls_weighting_scheme calc
_refine_ls_wR_factor_gt 0.1695
_refine_ls_wR_factor_ref 0.1701
_reflns_Friedel_coverage 0.727
_reflns_Friedel_fraction_full 0.895
_reflns_Friedel_fraction_max 0.862
_reflns_number_gt 4516
_reflns_number_total 4600
_reflns_threshold_expression 'I > 2\s(I)'
_cod_data_source_file c9cc00963a2.cif
_cod_data_source_block 4a
_cod_database_code 7123144
_shelx_shelxl_version_number 2017/1
_shelx_space_group_comment
;
The symmetry employed for this shelxl refinement is uniquely defined
by the following loop, which should always be used as a source of
symmetry information in preference to the above space-group names.
They are only intended as comments.
;
_reflns_odcompleteness_completeness 100.00
_reflns_odcompleteness_iscentric 1
_reflns_odcompleteness_theta 66.97
_olex2_refinement_description
;
1. Fixed Uiso
 At 1.2 times of:
  All C(H) groups, All N(H) groups
 At 1.5 times of:
  All C(H,H,H) groups, All O(H,H) groups
2.a Riding coordinates:
 N1(H1)
2.b Free rotating group:
 O1W(H1WA,H1WB)
2.c Ternary CH refined with riding coordinates:
 C2(H2)
2.d Aromatic/amide H refined with riding coordinates:
 C10(H10), C6(H6), C9(H9), C7(H7), C8(H8)
2.e Idealised Me refined as rotating group:
 C12(H12A,H12B,H12C), C16(H16A,H16B,H16C), C17(H17A,H17B,H17C), C4(H4A,H4B,
 H4C), C11(H11A,H11B,H11C), C13(H13A,H13B,H13C), C19(H19A,H19B,H19C), C15(H15A,
 H15B,H15C), C20(H20A,H20B,H20C), C21(H21A,H21B,H21C)
;
_olex2_submission_special_instructions 'No special instructions were received'
_oxdiff_exptl_absorpt_empirical_details
;
Empirical correction (ABSPACK) includes:
- Absorption correction using spherical harmonics
- Frame scaling
- Detector area scaling
;
_oxdiff_exptl_absorpt_empirical_full_max 1.501
_oxdiff_exptl_absorpt_empirical_full_min 0.680

loop_
_space_group_symop_operation_xyz
'x, y, z'
'-x, y+1/2, -z'

loop_
_atom_site_label
_atom_site_type_symbol
_atom_site_fract_x
_atom_site_fract_y
_atom_site_fract_z
_atom_site_U_iso_or_equiv
_atom_site_adp_type
_atom_site_occupancy
_atom_site_site_symmetry_order
_atom_site_calc_flag
_atom_site_refinement_flags_posn
S001 S 0.79383(11) 0.5845(2) 0.88450(9) 0.0162(3) Uani 1 1 d .
Si02 Si 0.71918(11) 0.2159(3) 0.50974(11) 0.0143(4) Uani 1 1 d .
O1 O 0.7746(3) 0.2903(7) 0.6103(3) 0.0163(9) Uani 1 1 d .
O2 O 0.9208(3) 0.3681(7) 0.7352(3) 0.0189(9) Uani 1 1 d .
O3 O 0.8913(3) 0.6854(7) 0.9169(3) 0.0212(9) Uani 1 1 d .
O1W O 0.9239(3) 1.0795(8) 0.9922(3) 0.0269(10) Uani 1 1 d .
H1WA H 0.923753 0.970463 0.959168 0.040 Uiso 1 1 d G
H1WB H 0.982244 1.081695 1.019128 0.040 Uiso 1 1 d G
N1 N 0.8114(4) 0.3341(8) 0.8658(3) 0.0174(11) Uani 1 1 d .
H1 H 0.762357 0.261656 0.885987 0.021 Uiso 1 1 d R
C12 C 0.6020(4) 0.3704(10) 0.4828(5) 0.0197(13) Uani 1 1 d .
H12A H 0.548022 0.319961 0.519451 0.030 Uiso 1 1 calc GR
H12B H 0.583491 0.357340 0.417613 0.030 Uiso 1 1 calc GR
H12C H 0.614517 0.513080 0.497436 0.030 Uiso 1 1 calc GR
C10 C 0.5802(4) 0.1138(11) 0.7511(4) 0.0203(13) Uani 1 1 d .
H10 H 0.606647 -0.018459 0.758656 0.024 Uiso 1 1 calc R
C5 C 0.6428(4) 0.2732(10) 0.7240(4) 0.0161(12) Uani 1 1 d .
C1 C 0.7515(4) 0.2363(10) 0.7005(4) 0.0153(12) Uani 1 1 d .
C3 C 0.8352(4) 0.2766(9) 0.7728(4) 0.0159(12) Uani 1 1 d .
C6 C 0.6026(5) 0.4721(11) 0.7121(4) 0.0225(14) Uani 1 1 d .
H6 H 0.643566 0.580350 0.693678 0.027 Uiso 1 1 calc R
C9 C 0.4783(5) 0.1483(12) 0.7672(5) 0.0274(16) Uani 1 1 d .
H9 H 0.436986 0.040733 0.785708 0.033 Uiso 1 1 calc R
C16 C 0.9164(5) 0.1533(11) 0.4488(5) 0.0232(14) Uani 1 1 d .
H16A H 0.941104 0.202769 0.508507 0.035 Uiso 1 1 calc GR
H16B H 0.966085 0.178281 0.402950 0.035 Uiso 1 1 calc GR
H16C H 0.903289 0.007741 0.452523 0.035 Uiso 1 1 calc GR
C17 C 0.8389(5) 0.5005(11) 0.4154(5) 0.0256(14) Uani 1 1 d .
H17A H 0.778711 0.570725 0.393638 0.038 Uiso 1 1 calc GR
H17B H 0.892087 0.525828 0.373095 0.038 Uiso 1 1 calc GR
H17C H 0.858888 0.550581 0.476424 0.038 Uiso 1 1 calc GR
C7 C 0.5018(5) 0.5064(12) 0.7278(4) 0.0272(15) Uani 1 1 d .
H7 H 0.475400 0.638702 0.720108 0.033 Uiso 1 1 calc R
C4 C 0.8805(5) -0.0783(10) 0.6933(4) 0.0205(13) Uani 1 1 d .
H4A H 0.843376 -0.191946 0.666000 0.031 Uiso 1 1 calc GR
H4B H 0.932905 -0.130309 0.735090 0.031 Uiso 1 1 calc GR
H4C H 0.910202 0.001204 0.644838 0.031 Uiso 1 1 calc GR
C2 C 0.8102(4) 0.0565(10) 0.7466(4) 0.0178(12) Uani 1 1 d .
H2 H 0.772446 -0.017746 0.793709 0.021 Uiso 1 1 calc R
C11 C 1.0126(5) 0.3146(12) 0.7846(4) 0.0243(14) Uani 1 1 d .
H11A H 1.069040 0.355382 0.748619 0.036 Uiso 1 1 calc GR
H11B H 1.014671 0.167960 0.794545 0.036 Uiso 1 1 calc GR
H11C H 1.015874 0.384366 0.843727 0.036 Uiso 1 1 calc GR
C8 C 0.4395(5) 0.3481(13) 0.7548(5) 0.0288(16) Uani 1 1 d .
H8 H 0.371645 0.374058 0.764811 0.035 Uiso 1 1 calc R
C14 C 0.8183(5) 0.2672(10) 0.4204(4) 0.0187(13) Uani 1 1 d .
C13 C 0.6827(5) -0.0629(11) 0.5137(5) 0.0218(14) Uani 1 1 d .
H13A H 0.742493 -0.146600 0.518645 0.033 Uiso 1 1 calc GR
H13B H 0.644567 -0.098323 0.457708 0.033 Uiso 1 1 calc GR
H13C H 0.642234 -0.086978 0.566929 0.033 Uiso 1 1 calc GR
C18 C 0.7180(5) 0.5734(12) 0.9910(4) 0.0224(13) Uani 1 1 d .
C19 C 0.6250(5) 0.4427(13) 0.9700(5) 0.0302(16) Uani 1 1 d .
H19A H 0.590432 0.493236 0.914528 0.045 Uiso 1 1 calc GR
H19B H 0.580755 0.450391 1.021543 0.045 Uiso 1 1 calc GR
H19C H 0.644815 0.301769 0.960754 0.045 Uiso 1 1 calc GR
C15 C 0.7806(5) 0.1911(13) 0.3248(4) 0.0254(15) Uani 1 1 d .
H15A H 0.766361 0.045871 0.327912 0.038 Uiso 1 1 calc GR
H15B H 0.831629 0.214930 0.280070 0.038 Uiso 1 1 calc GR
H15C H 0.720222 0.264381 0.306034 0.038 Uiso 1 1 calc GR
C20 C 0.7813(6) 0.4954(14) 1.0724(5) 0.0315(17) Uani 1 1 d .
H20A H 0.795985 0.351633 1.063527 0.047 Uiso 1 1 calc GR
H20B H 0.745095 0.512458 1.128775 0.047 Uiso 1 1 calc GR
H20C H 0.843311 0.572073 1.077174 0.047 Uiso 1 1 calc GR
C21 C 0.6882(6) 0.7995(12) 1.0055(5) 0.0302(16) Uani 1 1 d .
H21A H 0.747622 0.879892 1.019973 0.045 Uiso 1 1 calc GR
H21B H 0.642889 0.808745 1.056186 0.045 Uiso 1 1 calc GR
H21C H 0.655255 0.851588 0.949499 0.045 Uiso 1 1 calc GR

loop_
_atom_site_aniso_label
_atom_site_aniso_U_11
_atom_site_aniso_U_22
_atom_site_aniso_U_33
_atom_site_aniso_U_23
_atom_site_aniso_U_13
_atom_site_aniso_U_12
S001 0.0190(7) 0.0136(7) 0.0158(6) 0.0015(6) -0.0010(5) 0.0017(6)
Si02 0.0130(7) 0.0137(8) 0.0162(7) -0.0005(6) -0.0004(5) -0.0004(6)
O1 0.018(2) 0.014(2) 0.018(2) 0.0018(16) 0.0016(15) -0.0006(16)
O2 0.015(2) 0.022(3) 0.020(2) 0.0029(17) -0.0004(16) -0.0057(17)
O3 0.023(2) 0.016(2) 0.024(2) 0.0002(18) -0.0006(17) -0.0020(18)
O1W 0.029(2) 0.019(3) 0.032(2) -0.002(2) -0.0133(18) 0.003(2)
N1 0.019(2) 0.015(3) 0.018(3) 0.000(2) 0.0008(19) 0.000(2)
C12 0.015(3) 0.016(3) 0.027(3) -0.002(2) -0.004(2) 0.001(2)
C10 0.018(3) 0.021(4) 0.022(3) -0.002(3) 0.002(2) 0.002(3)
C5 0.021(3) 0.020(3) 0.008(3) -0.001(2) -0.002(2) 0.003(2)
C1 0.022(3) 0.012(3) 0.012(3) -0.002(2) 0.001(2) 0.002(2)
C3 0.018(3) 0.014(3) 0.015(3) 0.005(2) -0.003(2) -0.003(2)
C6 0.026(3) 0.026(4) 0.015(3) 0.005(3) -0.002(2) 0.004(3)
C9 0.018(3) 0.042(5) 0.022(3) 0.000(3) 0.002(2) -0.005(3)
C16 0.016(3) 0.026(4) 0.028(3) 0.001(3) 0.004(2) 0.001(2)
C17 0.025(3) 0.021(4) 0.032(4) 0.001(3) 0.006(3) 0.001(3)
C7 0.029(3) 0.032(4) 0.020(3) 0.007(3) -0.003(3) 0.013(3)
C4 0.023(3) 0.017(4) 0.022(3) 0.001(2) 0.001(2) 0.004(2)
C2 0.022(3) 0.015(3) 0.017(3) -0.001(2) 0.000(2) 0.000(2)
C11 0.017(3) 0.033(4) 0.023(3) -0.004(3) -0.001(2) -0.003(3)
C8 0.016(3) 0.045(5) 0.025(3) 0.003(3) 0.000(3) 0.005(3)
C14 0.021(3) 0.019(4) 0.017(3) 0.002(2) 0.002(2) 0.003(2)
C13 0.017(3) 0.016(3) 0.032(3) 0.001(3) 0.002(2) -0.002(2)
C18 0.026(3) 0.022(3) 0.019(3) -0.002(3) 0.002(2) 0.001(3)
C19 0.029(4) 0.041(5) 0.021(3) -0.005(3) 0.005(3) -0.009(3)
C15 0.025(3) 0.036(4) 0.015(3) 0.000(3) 0.002(2) 0.003(3)
C20 0.030(4) 0.047(5) 0.017(3) -0.006(3) 0.000(3) 0.004(3)
C21 0.037(4) 0.025(4) 0.030(4) -0.005(3) 0.009(3) 0.008(3)

loop_
_atom_type_symbol
_atom_type_description
_atom_type_scat_dispersion_real
_atom_type_scat_dispersion_imag
_atom_type_scat_source
C C 0.0181 0.0091 'International Tables Vol C Tables 4.2.6.8 and 6.1.1.4'
H H 0.0000 0.0000 'International Tables Vol C Tables 4.2.6.8 and 6.1.1.4'
N N 0.0311 0.0180 'International Tables Vol C Tables 4.2.6.8 and 6.1.1.4'
O O 0.0492 0.0322 'International Tables Vol C Tables 4.2.6.8 and 6.1.1.4'
S S 0.3331 0.5567 'International Tables Vol C Tables 4.2.6.8 and 6.1.1.4'
Si Si 0.2541 0.3302 'International Tables Vol C Tables 4.2.6.8 and 6.1.1.4'

loop_
_geom_angle_atom_site_label_1
_geom_angle_atom_site_label_2
_geom_angle_atom_site_label_3
_geom_angle
O3 S001 N1 110.5(3)
O3 S001 C18 104.3(3)
N1 S001 C18 100.2(3)
O1 Si02 C12 111.1(3)
O1 Si02 C14 103.9(2)
O1 Si02 C13 111.0(3)
C12 Si02 C14 110.8(3)
C13 Si02 C12 108.0(3)
C13 Si02 C14 112.1(3)
C1 O1 Si02 129.0(4)
C3 O2 C11 113.1(5)
H1WA O1W H1WB 104.5
S001 N1 H1 111.4
C3 N1 S001 116.2(4)
C3 N1 H1 111.5
Si02 C12 H12A 109.5
Si02 C12 H12B 109.5
Si02 C12 H12C 109.5
H12A C12 H12B 109.5
H12A C12 H12C 109.5
H12B C12 H12C 109.5
C5 C10 H10 119.4
C5 C10 C9 121.3(6)
C9 C10 H10 119.4
C10 C5 C1 121.9(6)
C10 C5 C6 119.2(6)
C6 C5 C1 118.7(6)
O1 C1 C5 114.4(5)
O1 C1 C3 114.5(5)
O1 C1 C2 117.9(5)
C5 C1 C3 120.0(5)
C5 C1 C2 119.7(5)
C3 C1 C2 59.3(4)
O2 C3 N1 117.2(5)
O2 C3 C1 113.1(5)
O2 C3 C2 118.4(5)
N1 C3 C1 120.2(5)
N1 C3 C2 115.1(5)
C2 C3 C1 61.1(4)
C5 C6 H6 120.2
C7 C6 C5 119.6(7)
C7 C6 H6 120.2
C10 C9 H9 120.7
C10 C9 C8 118.7(6)
C8 C9 H9 120.7
H16A C16 H16B 109.5
H16A C16 H16C 109.5
H16B C16 H16C 109.5
C14 C16 H16A 109.5
C14 C16 H16B 109.5
C14 C16 H16C 109.5
H17A C17 H17B 109.5
H17A C17 H17C 109.5
H17B C17 H17C 109.5
C14 C17 H17A 109.5
C14 C17 H17B 109.5
C14 C17 H17C 109.5
C6 C7 H7 119.4
C6 C7 C8 121.2(7)
C8 C7 H7 119.4
H4A C4 H4B 109.5
H4A C4 H4C 109.5
H4B C4 H4C 109.5
C2 C4 H4A 109.5
C2 C4 H4B 109.5
C2 C4 H4C 109.5
C1 C2 H2 113.9
C3 C2 C1 59.6(4)
C3 C2 H2 113.9
C4 C2 C1 122.3(5)
C4 C2 C3 122.7(5)
C4 C2 H2 113.9
O2 C11 H11A 109.5
O2 C11 H11B 109.5
O2 C11 H11C 109.5
H11A C11 H11B 109.5
H11A C11 H11C 109.5
H11B C11 H11C 109.5
C9 C8 H8 120.0
C7 C8 C9 120.0(6)
C7 C8 H8 120.0
C16 C14 Si02 109.7(4)
C16 C14 C17 109.5(5)
C17 C14 Si02 109.4(4)
C15 C14 Si02 109.8(4)
C15 C14 C16 109.2(5)
C15 C14 C17 109.2(6)
Si02 C13 H13A 109.5
Si02 C13 H13B 109.5
Si02 C13 H13C 109.5
H13A C13 H13B 109.5
H13A C13 H13C 109.5
H13B C13 H13C 109.5
C19 C18 S001 108.6(4)
C19 C18 C21 110.4(6)
C20 C18 S001 110.4(5)
C20 C18 C19 113.2(7)
C20 C18 C21 110.8(6)
C21 C18 S001 103.0(5)
C18 C19 H19A 109.5
C18 C19 H19B 109.5
C18 C19 H19C 109.5
H19A C19 H19B 109.5
H19A C19 H19C 109.5
H19B C19 H19C 109.5
C14 C15 H15A 109.5
C14 C15 H15B 109.5
C14 C15 H15C 109.5
H15A C15 H15B 109.5
H15A C15 H15C 109.5
H15B C15 H15C 109.5
C18 C20 H20A 109.5
C18 C20 H20B 109.5
C18 C20 H20C 109.5
H20A C20 H20B 109.5
H20A C20 H20C 109.5
H20B C20 H20C 109.5
C18 C21 H21A 109.5
C18 C21 H21B 109.5
C18 C21 H21C 109.5
H21A C21 H21B 109.5
H21A C21 H21C 109.5
H21B C21 H21C 109.5

loop_
_geom_bond_atom_site_label_1
_geom_bond_atom_site_label_2
_geom_bond_distance
S001 O3 1.504(5)
S001 N1 1.661(5)
S001 C18 1.859(6)
Si02 O1 1.663(4)
Si02 C12 1.874(6)
Si02 C14 1.896(6)
Si02 C13 1.870(7)
O1 C1 1.384(7)
O2 C3 1.405(7)
O2 C11 1.426(7)
O1W H1WA 0.8499
O1W H1WB 0.8500
N1 H1 0.8600
N1 C3 1.429(8)
C12 H12A 0.9600
C12 H12B 0.9600
C12 H12C 0.9600
C10 H10 0.9300
C10 C5 1.388(9)
C10 C9 1.395(9)
C5 C1 1.509(8)
C5 C6 1.401(9)
C1 C3 1.512(8)
C1 C2 1.535(8)
C3 C2 1.507(9)
C6 H6 0.9300
C6 C7 1.379(9)
C9 H9 0.9300
C9 C8 1.400(11)
C16 H16A 0.9600
C16 H16B 0.9600
C16 H16C 0.9600
C16 C14 1.535(8)
C17 H17A 0.9600
C17 H17B 0.9600
C17 H17C 0.9600
C17 C14 1.536(10)
C7 H7 0.9300
C7 C8 1.380(11)
C4 H4A 0.9600
C4 H4B 0.9600
C4 H4C 0.9600
C4 C2 1.505(8)
C2 H2 0.9800
C11 H11A 0.9600
C11 H11B 0.9600
C11 H11C 0.9600
C8 H8 0.9300
C14 C15 1.522(9)
C13 H13A 0.9600
C13 H13B 0.9600
C13 H13C 0.9600
C18 C19 1.515(9)
C18 C20 1.498(9)
C18 C21 1.532(10)
C19 H19A 0.9600
C19 H19B 0.9600
C19 H19C 0.9600
C15 H15A 0.9600
C15 H15B 0.9600
C15 H15C 0.9600
C20 H20A 0.9600
C20 H20B 0.9600
C20 H20C 0.9600
C21 H21A 0.9600
C21 H21B 0.9600
C21 H21C 0.9600
